data_4350263
loop_
_publ_author_name
'Galet, Ana'
'Mu\~noz, M Carmen'
'Real, Jos\'e Antonio'

_publ_section_title
;
 {Fe(3CNpy)2[Cu(3CNpy)(mu-CN)2]2}: a one-dimensional cyanide-based
 spin-crossover coordination polymer.
;
_journal_issue 12
_journal_name_full 'Inorganic chemistry'
_journal_page_first 4583
_journal_page_last 4585
_journal_paper_doi 10.1021/ic060247i
_journal_volume 45
_journal_year 2006
_chemical_formula_sum 'C28 H16 Cu2 Fe N12'
_chemical_formula_weight 703.46
_space_group_IT_number 2
_space_group_name_Hall '-P 1'
_space_group_name_H-M_alt 'P -1'
_symmetry_cell_setting triclinic
_symmetry_space_group_name_H-M 'P -1'
_atom_sites_solution_hydrogens geom
_atom_sites_solution_primary direct
_atom_sites_solution_secondary difmap
_audit_creation_method SHELXL-97
_cell_angle_alpha 73.765(2)
_cell_angle_beta 84.770(2)
_cell_angle_gamma 80.681(2)
_cell_formula_units_Z 1
_cell_length_a 6.8490(3)
_cell_length_b 7.7800(4)
_cell_length_c 13.7260(8)
_cell_measurement_temperature 130(2)
_cell_volume 692.15(6)
_computing_structure_refinement 'SHELXL-97 (Sheldrick, 1997)'
_diffrn_ambient_temperature 130(2)
_diffrn_measured_fraction_theta_full 0.974
_diffrn_measured_fraction_theta_max 0.974
_diffrn_radiation_monochromator graphite
_diffrn_radiation_source 'fine-focus sealed tube'
_diffrn_radiation_type MoK\a
_diffrn_radiation_wavelength 0.71073
_diffrn_reflns_av_R_equivalents 0.0479
_diffrn_reflns_av_sigmaI/netI 0.0703
_diffrn_reflns_limit_h_max 8
_diffrn_reflns_limit_h_min -8
_diffrn_reflns_limit_k_max 10
_diffrn_reflns_limit_k_min -9
_diffrn_reflns_limit_l_max 17
_diffrn_reflns_limit_l_min -17
_diffrn_reflns_number 5444
_diffrn_reflns_theta_full 27.49
_diffrn_reflns_theta_max 27.49
_diffrn_reflns_theta_min 2.76
_exptl_absorpt_coefficient_mu 2.083
_exptl_crystal_colour 'deep red'
_exptl_crystal_density_diffrn 1.688
_exptl_crystal_density_method 'not measured'
_exptl_crystal_description prismatic
_exptl_crystal_F_000 352
_exptl_crystal_size_max 0.06
_exptl_crystal_size_mid 0.04
_exptl_crystal_size_min 0.04
_refine_diff_density_max 1.102
_refine_diff_density_min -0.452
_refine_diff_density_rms 0.115
_refine_ls_extinction_method none
_refine_ls_goodness_of_fit_ref 1.030
_refine_ls_hydrogen_treatment mixed
_refine_ls_matrix_type full
_refine_ls_number_parameters 197
_refine_ls_number_reflns 3087
_refine_ls_number_restraints 0
_refine_ls_restrained_S_all 1.030
_refine_ls_R_factor_all 0.0871
_refine_ls_R_factor_gt 0.0545
_refine_ls_shift/su_max 0.000
_refine_ls_shift/su_mean 0.000
_refine_ls_structure_factor_coef Fsqd
_refine_ls_weighting_details 'calc w=1/[\s^2^(Fo^2^)+(0.0502P)^2^+1.8845P] where P=(Fo^2^+2Fc^2^)/3'
_refine_ls_weighting_scheme calc
_refine_ls_wR_factor_gt 0.1151
_refine_ls_wR_factor_ref 0.1314
_reflns_number_gt 2231
_reflns_number_total 3087
_reflns_threshold_expression >2sigma(I)
_cod_data_source_file ic060247isi20060214_050238.cif
_cod_data_source_block 130_K
_cod_original_sg_symbol_H-M P-1
_cod_database_code 4350263

loop_
_symmetry_equiv_pos_as_xyz
'x, y, z'
'-x, -y, -z'

loop_
_atom_site_label
_atom_site_type_symbol
_atom_site_fract_x
_atom_site_fract_y
_atom_site_fract_z
_atom_site_U_iso_or_equiv
_atom_site_adp_type
_atom_site_occupancy
_atom_site_symmetry_multiplicity
_atom_site_calc_flag
_atom_site_refinement_flags
Fe Fe 1.0000 0.0000 0.0000 0.0199(2) Uani 1 2 d S
Cu Cu 0.43163(8) 0.39568(8) 0.08271(4) 0.02434(18) Uani 1 1 d .
N2 N 0.8004(5) 0.2171(5) -0.0256(3) 0.0233(8) Uani 1 1 d .
C12 C 0.7571(7) 0.2137(7) 0.3590(4) 0.0284(10) Uani 1 1 d .
N3 N 1.1731(5) 0.1289(5) 0.0519(3) 0.0243(8) Uani 1 1 d .
N1 N 0.8806(5) -0.0923(5) 0.1410(3) 0.0242(8) Uani 1 1 d .
N5 N 0.6350(6) 0.3546(5) 0.1928(3) 0.0261(8) Uani 1 1 d .
C13 C 0.6111(7) 0.2513(6) 0.2887(4) 0.0255(10) Uani 1 1 d .
H13 H 0.4932 0.2035 0.3085 0.034(5) Uiso 1 1 calc R
C10 C 0.9554(7) 0.3931(6) 0.2324(4) 0.0284(10) Uani 1 1 d .
H10 H 1.0711 0.4438 0.2105 0.034(5) Uiso 1 1 calc R
C1 C 0.6862(7) -0.0981(7) 0.1614(4) 0.0315(11) Uani 1 1 d .
H1 H 0.5999 -0.0505 0.1088 0.034(5) Uiso 1 1 calc R
C11 C 0.9333(7) 0.2861(7) 0.3299(4) 0.0302(11) Uani 1 1 d .
H11 H 1.0334 0.2627 0.3753 0.034(5) Uiso 1 1 calc R
C8 C 0.6895(7) 0.3483(6) -0.0388(4) 0.0239(10) Uani 1 1 d .
C4 C 0.9353(8) -0.2449(7) 0.3151(4) 0.0309(11) Uani 1 1 d .
C5 C 1.0028(8) -0.1634(7) 0.2178(4) 0.0309(11) Uani 1 1 d .
H5 H 1.1376 -0.1575 0.2050 0.034(5) Uiso 1 1 calc R
C9 C 0.8043(7) 0.4242(6) 0.1676(4) 0.0278(10) Uani 1 1 d .
H9 H 0.8209 0.4983 0.1022 0.034(5) Uiso 1 1 calc R
N4 N 1.2049(8) -0.4101(8) 0.4424(4) 0.0572(15) Uani 1 1 d .
C3 C 0.7334(8) -0.2517(7) 0.3373(4) 0.0346(12) Uani 1 1 d .
H3 H 0.6848 -0.3068 0.4021 0.034(5) Uiso 1 1 calc R
C2 C 0.6096(8) -0.1727(7) 0.2582(4) 0.0381(13) Uani 1 1 d .
H2 H 0.4734 -0.1694 0.2700 0.034(5) Uiso 1 1 calc R
C14 C 0.7286(8) 0.0983(7) 0.4596(4) 0.0359(12) Uani 1 1 d .
C6 C 1.0814(9) -0.3352(8) 0.3884(4) 0.0402(13) Uani 1 1 d .
N6 N 0.7106(7) 0.0044(8) 0.5397(4) 0.0539(14) Uani 1 1 d .
C7 C 0.2739(7) 0.2166(6) 0.0741(4) 0.0239(10) Uani 1 1 d .

loop_
_atom_site_aniso_label
_atom_site_aniso_U_11
_atom_site_aniso_U_22
_atom_site_aniso_U_33
_atom_site_aniso_U_23
_atom_site_aniso_U_13
_atom_site_aniso_U_12
Fe 0.0157(4) 0.0207(5) 0.0222(5) -0.0045(4) -0.0019(4) -0.0015(3)
Cu 0.0212(3) 0.0273(3) 0.0229(3) -0.0039(2) -0.0031(2) -0.0028(2)
N2 0.0213(19) 0.026(2) 0.023(2) -0.0063(16) 0.0001(16) -0.0055(16)
C12 0.022(2) 0.035(3) 0.025(3) -0.004(2) 0.001(2) -0.005(2)
N3 0.0197(18) 0.0218(19) 0.028(2) -0.0027(16) -0.0012(16) 0.0004(15)
N1 0.0205(19) 0.026(2) 0.026(2) -0.0073(16) -0.0017(16) -0.0033(15)
N5 0.028(2) 0.028(2) 0.021(2) -0.0049(16) -0.0034(16) -0.0032(16)
C13 0.025(2) 0.025(2) 0.024(3) -0.0026(19) -0.0025(19) -0.0031(19)
C10 0.023(2) 0.034(3) 0.030(3) -0.011(2) 0.003(2) -0.008(2)
C1 0.027(2) 0.036(3) 0.028(3) -0.005(2) -0.001(2) -0.001(2)
C11 0.025(2) 0.038(3) 0.025(3) -0.005(2) -0.006(2) 0.000(2)
C8 0.021(2) 0.027(2) 0.024(3) -0.0065(19) -0.0022(19) -0.0073(19)
C4 0.037(3) 0.031(3) 0.024(3) -0.005(2) -0.008(2) -0.005(2)
C5 0.029(3) 0.034(3) 0.029(3) -0.007(2) -0.007(2) -0.004(2)
C9 0.031(3) 0.026(2) 0.025(3) -0.006(2) 0.001(2) -0.005(2)
N4 0.055(3) 0.073(4) 0.036(3) 0.004(3) -0.014(3) -0.014(3)
C3 0.038(3) 0.034(3) 0.028(3) -0.004(2) 0.002(2) -0.004(2)
C2 0.032(3) 0.043(3) 0.035(3) -0.006(2) 0.009(2) -0.008(2)
C14 0.028(3) 0.045(3) 0.029(3) 0.006(2) -0.009(2) -0.009(2)
C6 0.041(3) 0.049(3) 0.030(3) -0.005(2) -0.009(2) -0.008(3)
N6 0.039(3) 0.074(4) 0.038(3) 0.011(3) -0.009(2) -0.019(3)
C7 0.019(2) 0.024(2) 0.024(2) -0.0016(19) 0.0009(19) 0.0021(18)

loop_
_atom_type_symbol
_atom_type_description
_atom_type_scat_dispersion_real
_atom_type_scat_dispersion_imag
_atom_type_scat_source
C C 0.0033 0.0016 'International Tables Vol C Tables 4.2.6.8 and 6.1.1.4'
H H 0.0000 0.0000 'International Tables Vol C Tables 4.2.6.8 and 6.1.1.4'
N N 0.0061 0.0033 'International Tables Vol C Tables 4.2.6.8 and 6.1.1.4'
Cu Cu 0.3201 1.2651 'International Tables Vol C Tables 4.2.6.8 and 6.1.1.4'
Fe Fe 0.3463 0.8444 'International Tables Vol C Tables 4.2.6.8 and 6.1.1.4'

loop_
_geom_angle_atom_site_label_1
_geom_angle_atom_site_label_2
_geom_angle_atom_site_label_3
_geom_angle
_geom_angle_site_symmetry_1
_geom_angle_site_symmetry_3
N3 Fe N3 180.0(2) 2_755 .
N3 Fe N2 90.54(15) 2_755 .
N3 Fe N2 89.46(15) . .
N3 Fe N2 89.46(15) 2_755 2_755
N3 Fe N2 90.54(15) . 2_755
N2 Fe N2 180.0(3) . 2_755
N3 Fe N1 89.61(16) 2_755 .
N3 Fe N1 90.39(16) . .
N2 Fe N1 91.02(15) . .
N2 Fe N1 88.98(15) 2_755 .
N3 Fe N1 90.39(16) 2_755 2_755
N3 Fe N1 89.61(16) . 2_755
N2 Fe N1 88.98(15) . 2_755
N2 Fe N1 91.02(15) 2_755 2_755
N1 Fe N1 180.00(13) . 2_755
C7 Cu C8 117.01(18) . 2_665
C7 Cu N5 124.03(18) . .
C8 Cu N5 111.59(17) 2_665 .
C7 Cu C8 99.10(17) . .
C8 Cu C8 107.52(15) 2_665 .
N5 Cu C8 91.06(16) . .
C7 Cu Cu 119.42(14) . 2_665
C8 Cu Cu 60.87(13) 2_665 2_665
N5 Cu Cu 107.31(11) . 2_665
C8 Cu Cu 46.66(12) . 2_665
C8 N2 Fe 176.7(4) . .
C13 C12 C11 119.2(4) . .
C13 C12 C14 120.5(4) . .
C11 C12 C14 120.3(5) . .
C7 N3 Fe 173.8(4) 1_655 .
C1 N1 C5 118.0(4) . .
C1 N1 Fe 123.4(3) . .
C5 N1 Fe 118.4(3) . .
C9 N5 C13 117.2(4) . .
C9 N5 Cu 119.4(3) . .
C13 N5 Cu 123.2(3) . .
N5 C13 C12 122.2(4) . .
N5 C13 H13 118.9 . .
C12 C13 H13 118.9 . .
C11 C10 C9 119.1(4) . .
C11 C10 H10 120.5 . .
C9 C10 H10 120.5 . .
N1 C1 C2 122.2(5) . .
N1 C1 H1 118.9 . .
C2 C1 H1 118.9 . .
C10 C11 C12 118.3(5) . .
C10 C11 H11 120.9 . .
C12 C11 H11 120.9 . .
N2 C8 Cu 163.0(4) . 2_665
N2 C8 Cu 122.1(4) . .
Cu C8 Cu 72.48(15) 2_665 .
C5 C4 C3 120.2(5) . .
C5 C4 C6 117.5(5) . .
C3 C4 C6 122.1(5) . .
N1 C5 C4 122.3(5) . .
N1 C5 H5 118.9 . .
C4 C5 H5 118.9 . .
N5 C9 C10 124.1(5) . .
N5 C9 H9 118.0 . .
C10 C9 H9 118.0 . .
C2 C3 C4 116.6(5) . .
C2 C3 H3 121.7 . .
C4 C3 H3 121.7 . .
C3 C2 C1 120.7(5) . .
C3 C2 H2 119.7 . .
C1 C2 H2 119.7 . .
N6 C14 C12 178.3(6) . .
N4 C6 C4 176.0(7) . .
N3 C7 Cu 167.9(4) 1_455 .

loop_
_geom_bond_atom_site_label_1
_geom_bond_atom_site_label_2
_geom_bond_distance
_geom_bond_site_symmetry_2
Fe N3 1.963(4) 2_755
Fe N3 1.963(4) .
Fe N2 1.963(4) .
Fe N2 1.963(4) 2_755
Fe N1 2.014(4) .
Fe N1 2.014(4) 2_755
Cu C7 1.930(5) .
Cu C8 1.976(5) 2_665
Cu N5 2.072(4) .
Cu C8 2.373(5) .
Cu Cu 2.5906(11) 2_665
N2 C8 1.150(6) .
C12 C13 1.394(7) .
C12 C11 1.393(7) .
C12 C14 1.437(7) .
N3 C7 1.159(6) 1_655
N1 C1 1.341(6) .
N1 C5 1.342(6) .
N5 C9 1.335(6) .
N5 C13 1.348(6) .
C13 H13 0.9300 .
C10 C11 1.374(7) .
C10 C9 1.373(7) .
C10 H10 0.9300 .
C1 C2 1.384(7) .
C1 H1 0.9300 .
C11 H11 0.9300 .
C8 Cu 1.976(5) 2_665
C4 C5 1.382(7) .
C4 C3 1.395(7) .
C4 C6 1.438(7) .
C5 H5 0.9300 .
C9 H9 0.9300 .
N4 C6 1.148(7) .
C3 C2 1.379(8) .
C3 H3 0.9300 .
C2 H2 0.9300 .
C14 N6 1.146(7) .
C7 N3 1.159(6) 1_455
